data_1506292
loop_
_publ_author_name
'Sterk, Damjan'
'Stephan, Michel'
'Mohar, Barbara'

_publ_section_title
;
 Highly enantioselective transfer hydrogenation of fluoroalkyl ketones.
;
_journal_issue 26
_journal_name_full 'Organic letters'
_journal_page_first 5935
_journal_page_last 5938
_journal_paper_doi 10.1021/ol062358r
_journal_volume 8
_journal_year 2006
_chemical_formula_sum 'C17 H21 F3 O6'
_chemical_formula_weight 378.34
_chemical_name_systematic
;
 ?
;
_space_group_IT_number 19
_symmetry_cell_setting orthorhombic
_symmetry_space_group_name_Hall 'P 2ac 2ab'
_symmetry_space_group_name_H-M 'P 21 21 21'
_atom_sites_solution_hydrogens geom
_atom_sites_solution_primary direct
_atom_sites_solution_secondary difmap
_audit_creation_method SHELXL-97
_cell_angle_alpha 90.00
_cell_angle_beta 90.00
_cell_angle_gamma 90.00
_cell_formula_units_Z 4
_cell_length_a 9.66940(10)
_cell_length_b 13.3238(2)
_cell_length_c 13.8318(2)
_cell_measurement_temperature 293(2)
_cell_volume 1781.99(4)
_computing_cell_refinement 'Denzo-SMN (Otwinowski & Minor, 1997)'
_computing_data_collection 'Denzo-SMN (Otwinowski & Minor, 1997)'
_computing_data_reduction 'Denzo-SMN (Otwinowski & Minor, 1997)'
_computing_structure_refinement 'SHELXL-97 (Sheldrick, 1997)'
_computing_structure_solution 'SHELXS-97 (Sheldrick, 1990)'
_diffrn_ambient_temperature 293(2)
_diffrn_measured_fraction_theta_full 0.988
_diffrn_measured_fraction_theta_max 0.988
_diffrn_measurement_device_type 'Nonius Kappa CCD diffractometer'
_diffrn_radiation_monochromator graphite
_diffrn_radiation_source 'fine-focus sealed tube'
_diffrn_radiation_type MoK\a
_diffrn_radiation_wavelength 0.71073
_diffrn_reflns_av_R_equivalents 0.0000
_diffrn_reflns_av_sigmaI/netI 0.0245
_diffrn_reflns_limit_h_max 12
_diffrn_reflns_limit_h_min -12
_diffrn_reflns_limit_k_max 17
_diffrn_reflns_limit_k_min -17
_diffrn_reflns_limit_l_max 17
_diffrn_reflns_limit_l_min -17
_diffrn_reflns_number 4046
_diffrn_reflns_theta_full 27.48
_diffrn_reflns_theta_max 27.48
_diffrn_reflns_theta_min 3.39
_exptl_absorpt_coefficient_mu 0.125
_exptl_absorpt_correction_type multi-scan
_exptl_absorpt_process_details
;
HKL SCALEPACK (Otwinowski & Minor, 1997)
;
_exptl_crystal_colour colourless
_exptl_crystal_density_diffrn 1.410
_exptl_crystal_density_method 'not measured'
_exptl_crystal_description block
_exptl_crystal_F_000 792
_exptl_crystal_size_max 0.4
_exptl_crystal_size_mid 0.25
_exptl_crystal_size_min 0.1
_refine_diff_density_max 0.158
_refine_diff_density_min -0.161
_refine_diff_density_rms 0.034
_refine_ls_abs_structure_details 'Flack H D (1983), Acta Cryst. A39, 876-881'
_refine_ls_abs_structure_Flack -0.2(8)
_refine_ls_extinction_method none
_refine_ls_goodness_of_fit_ref 1.048
_refine_ls_hydrogen_treatment mixed
_refine_ls_matrix_type full
_refine_ls_number_parameters 247
_refine_ls_number_reflns 4046
_refine_ls_number_restraints 0
_refine_ls_restrained_S_all 1.048
_refine_ls_R_factor_all 0.0571
_refine_ls_R_factor_gt 0.0443
_refine_ls_shift/su_max 0.000
_refine_ls_shift/su_mean 0.000
_refine_ls_structure_factor_coef Fsqd
_refine_ls_weighting_details 'calc w=1/[\s^2^(Fo^2^)+(0.0485P)^2^+0.4229P] where P=(Fo^2^+2Fc^2^)/3'
_refine_ls_weighting_scheme calc
_refine_ls_wR_factor_gt 0.1030
_refine_ls_wR_factor_ref 0.1132
_reflns_number_gt 3394
_reflns_number_total 4046
_reflns_threshold_expression >2sigma(I)
_cod_data_source_file ol062358rsi20061002_010619.cif
_cod_data_source_block k1102
_cod_database_code 1506292

loop_
_symmetry_equiv_pos_as_xyz
'x, y, z'
'-x+1/2, -y, z+1/2'
'x+1/2, -y+1/2, -z'
'-x, y+1/2, -z+1/2'

loop_
_atom_site_label
_atom_site_type_symbol
_atom_site_fract_x
_atom_site_fract_y
_atom_site_fract_z
_atom_site_U_iso_or_equiv
_atom_site_adp_type
_atom_site_occupancy
_atom_site_symmetry_multiplicity
_atom_site_calc_flag
_atom_site_refinement_flags
O1 O 0.09305(19) -0.0127(3) -0.16558(17) 0.1270(11) Uani 1 1 d .
O2 O 0.29197(14) 0.06253(14) -0.12763(11) 0.0670(5) Uani 1 1 d .
O3 O 0.5885(2) 0.14359(15) -0.00494(12) 0.0749(5) Uani 1 1 d .
O4 O 0.56308(12) 0.06831(10) -0.14985(9) 0.0430(3) Uani 1 1 d .
O5 O 0.77533(17) -0.06655(15) -0.05028(11) 0.0716(5) Uani 1 1 d .
O6 O 0.82691(19) -0.17868(13) -0.16008(13) 0.0714(5) Uani 1 1 d .
F1 F 0.6496(2) 0.15895(11) -0.32356(10) 0.0967(6) Uani 1 1 d .
F2 F 0.65774(16) 0.25490(10) -0.20207(11) 0.0736(4) Uani 1 1 d .
F3 F 0.84355(19) 0.19543(13) -0.26061(17) 0.1039(7) Uani 1 1 d .
C1 C 0.1827(2) 0.0000(2) -0.1075(2) 0.0755(8) Uani 1 1 d .
C2 C 0.1999(2) -0.03952(17) -0.00657(16) 0.0545(5) Uani 1 1 d .
C3 C 0.1745(3) 0.0539(2) 0.0580(2) 0.0846(9) Uani 1 1 d .
H3A H 0.0875 0.0860 0.0416 0.102 Uiso 1 1 calc R
H3B H 0.1730 0.0355 0.1258 0.102 Uiso 1 1 calc R
C4 C 0.2980(3) 0.12429(19) 0.0358(2) 0.0829(9) Uani 1 1 d .
H4A H 0.2673 0.1882 0.0101 0.099 Uiso 1 1 calc R
H4B H 0.3544 0.1358 0.0928 0.099 Uiso 1 1 calc R
C5 C 0.3754(2) 0.06302(14) -0.04004(14) 0.0476(4) Uani 1 1 d .
C6 C 0.36067(18) -0.04706(14) -0.00462(13) 0.0430(4) Uani 1 1 d .
C7 C 0.4238(3) -0.0662(2) 0.09431(18) 0.0729(7) Uani 1 1 d .
H7A H 0.3896 -0.0174 0.1394 0.109 Uiso 1 1 calc R
H7B H 0.5227 -0.0609 0.0901 0.109 Uiso 1 1 calc R
H7C H 0.3991 -0.1322 0.1159 0.109 Uiso 1 1 calc R
C8 C 0.4149(2) -0.12551(16) -0.0754(2) 0.0637(6) Uani 1 1 d .
H8A H 0.3758 -0.1138 -0.1381 0.096 Uiso 1 1 calc R
H8B H 0.3893 -0.1913 -0.0534 0.096 Uiso 1 1 calc R
H8C H 0.5139 -0.1209 -0.0791 0.096 Uiso 1 1 calc R
C9 C 0.1153(2) -0.1318(2) 0.0166(2) 0.0731(7) Uani 1 1 d .
H9A H 0.1322 -0.1517 0.0823 0.110 Uiso 1 1 calc R
H9B H 0.1412 -0.1854 -0.0261 0.110 Uiso 1 1 calc R
H9C H 0.0189 -0.1170 0.0084 0.110 Uiso 1 1 calc R
C10 C 0.5195(2) 0.09809(15) -0.06136(14) 0.0497(4) Uani 1 1 d .
C11 C 0.70662(18) 0.08414(15) -0.17326(13) 0.0440(4) Uani 1 1 d .
H11 H 0.7573 0.1003 -0.1139 0.053 Uiso 1 1 calc R
C12 C 0.7136(2) 0.17299(16) -0.24109(16) 0.0559(5) Uani 1 1 d .
C13 C 0.76480(18) -0.01223(15) -0.21602(14) 0.0444(4) Uani 1 1 d .
C14 C 0.7880(2) -0.08629(18) -0.13447(15) 0.0553(5) Uani 1 1 d .
C15 C 0.8360(3) -0.2001(2) -0.2636(2) 0.0765(7) Uani 1 1 d .
H15A H 0.8516 -0.2712 -0.2737 0.092 Uiso 1 1 calc R
H15B H 0.9129 -0.1635 -0.2917 0.092 Uiso 1 1 calc R
C16 C 0.7048(3) -0.16924(19) -0.3105(2) 0.0712(6) Uani 1 1 d .
H16A H 0.6285 -0.2056 -0.2815 0.085 Uiso 1 1 calc R
H16B H 0.7082 -0.1866 -0.3786 0.085 Uiso 1 1 calc R
C17 C 0.6798(2) -0.05701(18) -0.30014(16) 0.0555(5) Uani 1 1 d .
H13 H 0.855(2) 0.0029(15) -0.2364(16) 0.047(5) Uiso 1 1 d .
H171 H 0.580(3) -0.0454(19) -0.2838(19) 0.072(7) Uiso 1 1 d .
H172 H 0.701(3) -0.022(2) -0.364(2) 0.081(8) Uiso 1 1 d .

loop_
_atom_site_aniso_label
_atom_site_aniso_U_11
_atom_site_aniso_U_22
_atom_site_aniso_U_33
_atom_site_aniso_U_23
_atom_site_aniso_U_13
_atom_site_aniso_U_12
O1 0.0506(10) 0.237(3) 0.0935(15) 0.0796(18) -0.0274(10) -0.0400(14)
O2 0.0381(7) 0.0977(12) 0.0652(9) 0.0369(9) 0.0011(6) 0.0017(8)
O3 0.0773(11) 0.0882(12) 0.0592(9) -0.0258(9) 0.0097(8) -0.0272(9)
O4 0.0327(6) 0.0535(7) 0.0429(7) -0.0031(6) 0.0023(5) -0.0052(5)
O5 0.0625(9) 0.1041(13) 0.0483(8) 0.0181(9) -0.0030(7) 0.0101(9)
O6 0.0701(10) 0.0652(10) 0.0790(11) 0.0184(9) -0.0036(9) 0.0102(8)
F1 0.1709(19) 0.0639(8) 0.0552(8) 0.0132(7) -0.0320(10) -0.0108(10)
F2 0.0865(10) 0.0539(7) 0.0803(9) -0.0015(7) 0.0037(8) -0.0009(7)
F3 0.0749(11) 0.0849(10) 0.1519(17) 0.0294(11) 0.0458(11) -0.0142(8)
C1 0.0336(9) 0.122(2) 0.0714(15) 0.0420(15) -0.0037(10) -0.0051(12)
C2 0.0384(9) 0.0722(13) 0.0529(11) 0.0153(10) 0.0045(8) -0.0008(9)
C3 0.0706(15) 0.0811(17) 0.102(2) 0.0104(15) 0.0446(16) 0.0140(14)
C4 0.0897(19) 0.0594(13) 0.100(2) -0.0061(13) 0.0500(17) 0.0056(13)
C5 0.0465(10) 0.0478(10) 0.0485(10) 0.0026(8) 0.0094(8) 0.0050(8)
C6 0.0383(8) 0.0476(9) 0.0433(9) 0.0028(8) -0.0043(7) -0.0022(7)
C7 0.0697(14) 0.0918(17) 0.0573(13) 0.0203(13) -0.0187(11) -0.0217(14)
C8 0.0531(11) 0.0492(11) 0.0888(17) -0.0143(11) 0.0078(11) -0.0052(10)
C9 0.0471(12) 0.0957(18) 0.0767(16) 0.0266(14) -0.0012(11) -0.0167(12)
C10 0.0522(10) 0.0489(10) 0.0480(10) -0.0035(9) 0.0074(9) -0.0042(8)
C11 0.0330(8) 0.0579(10) 0.0411(8) 0.0002(8) -0.0016(7) -0.0092(8)
C12 0.0577(12) 0.0528(11) 0.0571(12) 0.0012(9) 0.0067(10) -0.0081(10)
C13 0.0314(8) 0.0581(11) 0.0436(9) 0.0071(8) 0.0008(7) -0.0008(7)
C14 0.0364(9) 0.0754(14) 0.0541(11) 0.0159(10) -0.0019(8) -0.0003(9)
C15 0.0790(18) 0.0626(14) 0.0879(19) 0.0001(13) 0.0130(15) 0.0108(12)
C16 0.0759(16) 0.0640(13) 0.0735(15) -0.0080(11) -0.0029(13) -0.0008(12)
C17 0.0524(11) 0.0656(13) 0.0486(11) -0.0061(10) -0.0064(9) 0.0056(10)

loop_
_atom_type_symbol
_atom_type_description
_atom_type_scat_dispersion_real
_atom_type_scat_dispersion_imag
_atom_type_scat_source
C C 0.0033 0.0016 'International Tables Vol C Tables 4.2.6.8 and 6.1.1.4'
H H 0.0000 0.0000 'International Tables Vol C Tables 4.2.6.8 and 6.1.1.4'
O O 0.0106 0.0060 'International Tables Vol C Tables 4.2.6.8 and 6.1.1.4'
F F 0.0171 0.0103 'International Tables Vol C Tables 4.2.6.8 and 6.1.1.4'

loop_
_geom_angle_atom_site_label_1
_geom_angle_atom_site_label_2
_geom_angle_atom_site_label_3
_geom_angle
C1 O2 C5 105.09(15)
C10 O4 C11 117.39(14)
C14 O6 C15 117.16(18)
O1 C1 O2 120.5(2)
O1 C1 C2 131.0(2)
O2 C1 C2 108.41(19)
C1 C2 C9 115.0(2)
C1 C2 C3 103.6(2)
C9 C2 C3 116.4(2)
C1 C2 C6 98.60(16)
C9 C2 C6 118.94(19)
C3 C2 C6 101.53(19)
C4 C3 C2 104.46(18)
C4 C3 H3A 110.9
C2 C3 H3A 110.9
C4 C3 H3B 110.9
C2 C3 H3B 110.9
H3A C3 H3B 108.9
C5 C4 C3 101.0(2)
C5 C4 H4A 111.6
C3 C4 H4A 111.6
C5 C4 H4B 111.6
C3 C4 H4B 111.6
H4A C4 H4B 109.4
O2 C5 C10 110.67(15)
O2 C5 C4 107.6(2)
C10 C5 C4 115.12(19)
O2 C5 C6 101.97(16)
C10 C5 C6 116.23(16)
C4 C5 C6 104.07(17)
C7 C6 C8 108.9(2)
C7 C6 C5 113.90(18)
C8 C6 C5 114.41(16)
C7 C6 C2 115.30(18)
C8 C6 C2 112.11(17)
C5 C6 C2 91.46(15)
C6 C7 H7A 109.5
C6 C7 H7B 109.5
H7A C7 H7B 109.5
C6 C7 H7C 109.5
H7A C7 H7C 109.5
H7B C7 H7C 109.5
C6 C8 H8A 109.5
C6 C8 H8B 109.5
H8A C8 H8B 109.5
C6 C8 H8C 109.5
H8A C8 H8C 109.5
H8B C8 H8C 109.5
C2 C9 H9A 109.5
C2 C9 H9B 109.5
H9A C9 H9B 109.5
C2 C9 H9C 109.5
H9A C9 H9C 109.5
H9B C9 H9C 109.5
O3 C10 O4 124.53(19)
O3 C10 C5 123.35(19)
O4 C10 C5 112.06(17)
O4 C11 C12 107.27(16)
O4 C11 C13 108.67(14)
C12 C11 C13 113.77(15)
O4 C11 H11 109.0
C12 C11 H11 109.0
C13 C11 H11 109.0
F1 C12 F3 107.7(2)
F1 C12 F2 106.2(2)
F3 C12 F2 106.45(19)
F1 C12 C11 114.03(17)
F3 C12 C11 110.28(19)
F2 C12 C11 111.85(17)
C14 C13 C11 108.35(16)
C14 C13 C17 112.82(18)
C11 C13 C17 114.97(15)
C14 C13 H13 103.1(13)
C11 C13 H13 106.2(12)
C17 C13 H13 110.5(13)
O5 C14 O6 119.2(2)
O5 C14 C13 124.4(2)
O6 C14 C13 116.40(19)
O6 C15 C16 108.9(2)
O6 C15 H15A 109.9
C16 C15 H15A 109.9
O6 C15 H15B 109.9
C16 C15 H15B 109.9
H15A C15 H15B 108.3
C15 C16 C17 111.5(2)
C15 C16 H16A 109.3
C17 C16 H16A 109.3
C15 C16 H16B 109.3
C17 C16 H16B 109.3
H16A C16 H16B 108.0
C16 C17 C13 111.50(19)
C16 C17 H171 109.0(15)
C13 C17 H171 106.4(15)
C16 C17 H172 109.5(16)
C13 C17 H172 111.7(16)
H171 C17 H172 109(2)

loop_
_geom_bond_atom_site_label_1
_geom_bond_atom_site_label_2
_geom_bond_distance
O1 C1 1.194(3)
O2 C1 1.374(3)
O2 C5 1.456(3)
O3 C10 1.192(3)
O4 C10 1.354(2)
O4 C11 1.441(2)
O5 C14 1.200(3)
O6 C14 1.335(3)
O6 C15 1.462(3)
F1 C12 1.311(3)
F2 C12 1.332(3)
F3 C12 1.320(3)
C1 C2 1.501(3)
C2 C9 1.512(3)
C2 C3 1.552(4)
C2 C6 1.558(3)
C3 C4 1.549(4)
C3 H3A 0.9700
C3 H3B 0.9700
C4 C5 1.526(3)
C4 H4A 0.9700
C4 H4B 0.9700
C5 C10 1.499(3)
C5 C6 1.553(3)
C6 C7 1.520(3)
C6 C8 1.525(3)
C7 H7A 0.9600
C7 H7B 0.9600
C7 H7C 0.9600
C8 H8A 0.9600
C8 H8B 0.9600
C8 H8C 0.9600
C9 H9A 0.9600
C9 H9B 0.9600
C9 H9C 0.9600
C11 C12 1.512(3)
C11 C13 1.522(3)
C11 H11 0.9800
C13 C14 1.515(3)
C13 C17 1.544(3)
C13 H13 0.94(2)
C15 C16 1.483(4)
C15 H15A 0.9700
C15 H15B 0.9700
C16 C17 1.522(3)
C16 H16A 0.9700
C16 H16B 0.9700
C17 H171 1.01(3)
C17 H172 1.01(3)

loop_
_cod_related_entry_id
_cod_related_entry_database
_cod_related_entry_code
1 ChemSpider 30651706
